data_2022870
loop_
_publ_author_name
'de Melo, Ana Paula Lopes'
'Martins, Bianca Barreto'
'Bresolin, Leandro'
'Tirloni, B&#xe1;rbara'
'de Oliveira, Adriano Bof'

_publ_section_title
;
 Synthesis, crystal structure and Hirshfeld analysis of
 <i>trans</i>-bis-{(2<i>E</i>)-<i>N</i>-phenyl-2-[(2<i>E</i>)-3-phenyl-2-propen-1-yl-idene]hydrazinecarbo-thio-amidato-&#x3ba;<sup>2</sup><i>N</i><sup>1</sup>,<i>S</i>}palladium(II).
;
_journal_issue 'Pt 11'
_journal_name_full 'Acta crystallographica. Section E, Crystallographic communications'
_journal_page_first 993
_journal_page_last 998
_journal_paper_doi 10.1107/S2056989023008654
_journal_volume 79
_journal_year 2023
_chemical_formula_iupac '[Pd (C16 H14 N3 S1)2]'
_chemical_formula_moiety 'C32 H28 N6 Pd S2'
_chemical_formula_sum 'C32 H28 N6 Pd S2'
_chemical_formula_weight 667.12
_chemical_name_systematic
<i>trans</i>-Bis{(2<i>E</i>)-<i>N</i>-phenyl-2-[(2<i>E</i>)-3-phenyl-2-propen-1-ylidene]hydrazinecarbothioamidato-\k^2^<i>N</i>^1^,<i>S</i>}palladium(II)
_space_group_crystal_system monoclinic
_space_group_IT_number 14
_space_group_name_Hall '-P 2ybc'
_space_group_name_H-M_alt 'P 1 21/c 1'
_atom_sites_solution_hydrogens geom
_atom_sites_solution_primary direct
_audit_creation_method SHELXL-2018/3
_cell_angle_alpha 90
_cell_angle_beta 91.097(9)
_cell_angle_gamma 90
_cell_formula_units_Z 4
_cell_length_a 15.084(5)
_cell_length_b 11.418(4)
_cell_length_c 17.097(6)
_cell_measurement_reflns_used 9138
_cell_measurement_temperature 299(2)
_cell_measurement_theta_max 28.33
_cell_measurement_theta_min 2.24
_cell_volume 2944.1(18)
_computing_cell_refinement
;
SAINT (Bruker, 2015)
;
_computing_data_collection
;
APEX3 (Bruker, 2015)
;
_computing_data_reduction
;
SAINT (Bruker, 2015)
;
_computing_molecular_graphics
;
DIAMOND (Brandenburg, 2006), <i>CrystalExplorer</i> (Wolff <i>et
al.</i>, 2012)
;
_computing_publication_material
;
WinGX (Farrugia, 2012), publCIF (Westrip, 2010) and
enCIFer (Allen <i>et al.</i>,
2004)
;
_computing_structure_refinement
;
<i>SHELXL2018/3</i> (Sheldrick, 2015<i>b</i>)
;
_computing_structure_solution
;
<i>SHELXT2014/5</i> (Sheldrick, 2015<i>a</i>)
;
_diffrn_ambient_temperature 299(2)
_diffrn_measured_fraction_theta_full 0.999
_diffrn_measured_fraction_theta_max 0.997
_diffrn_measurement_device_type 'Bruker D8 Venture Photon 100 area detector diffractometer'
_diffrn_measurement_method '\f and \w scans'
_diffrn_radiation_probe x-ray
_diffrn_radiation_type MoK\a
_diffrn_radiation_wavelength 0.71073
_diffrn_reflns_av_R_equivalents 0.0418
_diffrn_reflns_av_unetI/netI 0.0177
_diffrn_reflns_limit_h_max 20
_diffrn_reflns_limit_h_min -20
_diffrn_reflns_limit_k_max 15
_diffrn_reflns_limit_k_min -15
_diffrn_reflns_limit_l_max 22
_diffrn_reflns_limit_l_min -22
_diffrn_reflns_number 87933
_diffrn_reflns_theta_full 25.242
_diffrn_reflns_theta_max 28.357
_diffrn_reflns_theta_min 2.145
_diffrn_source 'microfocus X ray tube'
_exptl_absorpt_coefficient_mu 0.805
_exptl_absorpt_correction_T_max 0.7457
_exptl_absorpt_correction_T_min 0.6992
_exptl_absorpt_correction_type multi-scan
_exptl_absorpt_process_details
;
(SADABS; Krause <i>et al.</i>, 2015)
;
_exptl_crystal_colour orange
_exptl_crystal_density_diffrn 1.505
_exptl_crystal_description block
_exptl_crystal_F_000 1360
_exptl_crystal_size_max 0.253
_exptl_crystal_size_mid 0.180
_exptl_crystal_size_min 0.106
_refine_diff_density_max 0.338
_refine_diff_density_min -0.499
_refine_ls_extinction_method none
_refine_ls_goodness_of_fit_ref 1.048
_refine_ls_hydrogen_treatment constr
_refine_ls_matrix_type full
_refine_ls_number_parameters 370
_refine_ls_number_reflns 7344
_refine_ls_number_restraints 0
_refine_ls_restrained_S_all 1.048
_refine_ls_R_factor_all 0.0360
_refine_ls_R_factor_gt 0.0255
_refine_ls_shift/su_max 0.003
_refine_ls_shift/su_mean 0.000
_refine_ls_structure_factor_coef Fsqd
_refine_ls_weighting_details 'w=1/[\s^2^(Fo^2^)+(0.0241P)^2^+1.5227P] where P=(Fo^2^+2Fc^2^)/3'
_refine_ls_weighting_scheme calc
_refine_ls_wR_factor_gt 0.0582
_refine_ls_wR_factor_ref 0.0628
_reflns_number_gt 6204
_reflns_number_total 7344
_reflns_threshold_expression 'I > 2\s(I)'
_cod_data_source_file zn2032sup1.cif
_cod_data_source_block I
_cod_depositor_comments 'Adding full bibliography for 2022870.cif.'
_cod_original_cell_volume 2944.0(16)
_cod_original_sg_symbol_H-M 'P 21/c'
_cod_database_code 2022870
_cod_database_fobs_code 2022870
_shelx_space_group_comment
;
The symmetry employed for this shelxl refinement is uniquely defined
by the following loop, which should always be used as a source of
symmetry information in preference to the above space-group names.
They are only intended as comments.
;
_shelx_estimated_absorpt_t_min 0.822
_shelx_estimated_absorpt_t_max 0.919

loop_
_space_group_symop_operation_xyz
'x, y, z'
'-x, y+1/2, -z+1/2'
'-x, -y, -z'
'x, -y-1/2, z-1/2'

loop_
_atom_site_type_symbol
_atom_site_label
_atom_site_fract_x
_atom_site_fract_y
_atom_site_fract_z
_atom_site_U_iso_or_equiv
_atom_site_adp_type
_atom_site_calc_flag
_atom_site_occupancy
_atom_site_disorder_assembly
_atom_site_disorder_group
C C1 0.93114(12) 0.25646(18) 0.41478(10) 0.0408(4) Uani d 1 . .
H H1 0.911357 0.222755 0.368099 0.049 Uiso calc 1 . .
C C2 1.02188(12) 0.29262(18) 0.41878(11) 0.0429(4) Uani d 1 . .
H H2 1.042322 0.334403 0.462190 0.052 Uiso calc 1 . .
C C3 1.07777(12) 0.26780(19) 0.36174(11) 0.0434(4) Uani d 1 . .
H H3 1.054715 0.228656 0.318196 0.052 Uiso calc 1 . .
C C4 1.17186(12) 0.29659(18) 0.36156(11) 0.0436(4) Uani d 1 . .
C C5 1.20873(15) 0.3801(2) 0.41107(14) 0.0566(5) Uani d 1 . .
H H4 1.172634 0.422924 0.444057 0.068 Uiso calc 1 . .
C C6 1.29897(17) 0.4000(3) 0.41148(17) 0.0738(8) Uani d 1 . .
H H5 1.323135 0.457206 0.444183 0.089 Uiso calc 1 . .
C C7 1.35360(16) 0.3362(3) 0.36419(19) 0.0765(8) Uani d 1 . .
H H6 1.414532 0.348617 0.366163 0.092 Uiso calc 1 . .
C C8 1.31865(17) 0.2555(3) 0.31492(18) 0.0745(8) Uani d 1 . .
H H7 1.355493 0.212955 0.282440 0.089 Uiso calc 1 . .
C C9 1.22814(15) 0.2358(2) 0.31256(14) 0.0613(6) Uani d 1 . .
H H8 1.204591 0.181127 0.277638 0.074 Uiso calc 1 . .
C C10 0.85343(12) 0.31504(17) 0.59615(10) 0.0377(4) Uani d 1 . .
C C11 0.95766(12) 0.42049(17) 0.68829(10) 0.0397(4) Uani d 1 . .
C C12 0.95571(14) 0.48633(19) 0.75646(11) 0.0466(5) Uani d 1 . .
H H9 0.904012 0.489377 0.785175 0.056 Uiso calc 1 . .
C C13 1.02970(15) 0.5473(2) 0.78205(13) 0.0559(5) Uani d 1 . .
H H10 1.027308 0.591307 0.827731 0.067 Uiso calc 1 . .
C C14 1.10674(15) 0.5437(2) 0.74084(14) 0.0584(6) Uani d 1 . .
H H11 1.156512 0.585126 0.757969 0.070 Uiso calc 1 . .
C C15 1.10894(14) 0.4777(2) 0.67371(14) 0.0597(6) Uani d 1 . .
H H12 1.161063 0.474407 0.645610 0.072 Uiso calc 1 . .
C C16 1.03566(13) 0.4160(2) 0.64695(12) 0.0516(5) Uani d 1 . .
H H13 1.038671 0.371677 0.601430 0.062 Uiso calc 1 . .
C C17 0.55839(12) 0.16720(18) 0.50233(11) 0.0416(4) Uani d 1 . .
H H14 0.578917 0.185524 0.552491 0.050 Uiso calc 1 . .
C C18 0.46597(12) 0.14045(18) 0.49358(11) 0.0429(4) Uani d 1 . .
H H15 0.444566 0.115183 0.445071 0.052 Uiso calc 1 . .
C C19 0.40947(13) 0.15030(19) 0.55209(12) 0.0472(5) Uani d 1 . .
H H16 0.433316 0.172755 0.600361 0.057 Uiso calc 1 . .
C C20 0.31419(13) 0.12958(18) 0.54837(12) 0.0454(4) Uani d 1 . .
C C21 0.27211(14) 0.0746(2) 0.48604(13) 0.0513(5) Uani d 1 . .
H H17 0.305174 0.047797 0.444312 0.062 Uiso calc 1 . .
C C22 0.18134(15) 0.0590(2) 0.48519(16) 0.0644(6) Uani d 1 . .
H H18 0.153934 0.021536 0.442935 0.077 Uiso calc 1 . .
C C23 0.13142(16) 0.0979(3) 0.54540(18) 0.0713(8) Uani d 1 . .
H H19 0.070293 0.087173 0.544212 0.086 Uiso calc 1 . .
C C24 0.17159(17) 0.1526(3) 0.60741(18) 0.0739(8) Uani d 1 . .
H H20 0.137628 0.180199 0.648339 0.089 Uiso calc 1 . .
C C25 0.26240(16) 0.1673(2) 0.60978(15) 0.0653(6) Uani d 1 . .
H H21 0.289272 0.202928 0.653032 0.078 Uiso calc 1 . .
C C26 0.63696(12) 0.14116(18) 0.31857(11) 0.0406(4) Uani d 1 . .
C C27 0.52836(12) 0.06730(19) 0.21755(12) 0.0456(5) Uani d 1 . .
C C28 0.50883(17) 0.0809(2) 0.13948(14) 0.0657(7) Uani d 1 . .
H H22 0.547569 0.121832 0.107827 0.079 Uiso calc 1 . .
C C29 0.4319(2) 0.0341(3) 0.10764(19) 0.0878(10) Uani d 1 . .
H H23 0.418657 0.044846 0.054772 0.105 Uiso calc 1 . .
C C30 0.37560(18) -0.0272(3) 0.1525(2) 0.0837(9) Uani d 1 . .
H H24 0.323855 -0.058496 0.130698 0.100 Uiso calc 1 . .
C C31 0.39511(18) -0.0431(3) 0.23033(19) 0.0803(8) Uani d 1 . .
H H25 0.356585 -0.085945 0.261047 0.096 Uiso calc 1 . .
C C32 0.47140(16) 0.0038(2) 0.26388(15) 0.0633(6) Uani d 1 . .
H H26 0.484228 -0.007087 0.316803 0.076 Uiso calc 1 . .
N N1 0.87363(10) 0.26614(14) 0.47008(8) 0.0375(3) Uani d 1 . .
N N2 0.90767(10) 0.31587(16) 0.53850(9) 0.0428(4) Uani d 1 . .
N N3 0.87873(10) 0.36111(16) 0.66658(9) 0.0442(4) Uani d 1 . .
H H27 0.841082 0.352842 0.703313 0.053 Uiso calc 1 . .
N N4 0.61600(10) 0.16837(14) 0.44748(9) 0.0383(3) Uani d 1 . .
N N5 0.58090(10) 0.13619(16) 0.37463(9) 0.0437(4) Uani d 1 . .
N N6 0.61038(11) 0.11296(18) 0.24427(9) 0.0521(5) Uani d 1 . .
H H28 0.649000 0.124627 0.208750 0.063 Uiso calc 1 . .
Pd Pd1 0.74528(2) 0.21629(2) 0.46039(2) 0.03379(5) Uani d 1 . .
S S1 0.74605(3) 0.25655(5) 0.59231(3) 0.04797(12) Uani d 1 . .
S S2 0.74676(3) 0.18416(6) 0.32859(3) 0.04861(13) Uani d 1 . .

loop_
_atom_site_aniso_label
_atom_site_aniso_U_11
_atom_site_aniso_U_22
_atom_site_aniso_U_33
_atom_site_aniso_U_12
_atom_site_aniso_U_13
_atom_site_aniso_U_23
C1 0.0320(9) 0.0589(11) 0.0314(9) -0.0018(8) 0.0020(7) -0.0014(8)
C2 0.0327(9) 0.0625(12) 0.0337(9) -0.0045(8) -0.0002(7) 0.0005(8)
C3 0.0337(9) 0.0606(12) 0.0358(9) -0.0037(9) 0.0015(7) 0.0006(9)
C4 0.0326(9) 0.0575(12) 0.0407(10) -0.0026(8) 0.0018(7) 0.0101(9)
C5 0.0445(12) 0.0656(14) 0.0596(13) -0.0060(10) -0.0040(10) 0.0032(11)
C6 0.0551(15) 0.0816(18) 0.0838(18) -0.0223(14) -0.0209(14) 0.0151(15)
C7 0.0348(12) 0.094(2) 0.100(2) -0.0080(13) -0.0040(13) 0.0419(18)
C8 0.0416(13) 0.097(2) 0.0858(19) 0.0078(13) 0.0206(13) 0.0207(17)
C9 0.0445(12) 0.0805(17) 0.0594(14) -0.0030(11) 0.0151(10) -0.0011(12)
C10 0.0314(9) 0.0475(10) 0.0343(9) 0.0002(7) 0.0017(7) -0.0005(7)
C11 0.0351(9) 0.0486(10) 0.0354(9) 0.0000(8) -0.0029(7) 0.0001(8)
C12 0.0446(11) 0.0557(12) 0.0396(10) -0.0024(9) 0.0016(8) -0.0032(9)
C13 0.0578(13) 0.0596(13) 0.0499(12) -0.0054(11) -0.0067(10) -0.0103(10)
C14 0.0443(12) 0.0655(14) 0.0650(14) -0.0103(10) -0.0128(10) -0.0005(11)
C15 0.0341(10) 0.0826(17) 0.0624(14) -0.0034(11) 0.0010(10) -0.0032(12)
C16 0.0361(10) 0.0735(14) 0.0453(11) 0.0009(10) 0.0016(8) -0.0096(10)
C17 0.0360(9) 0.0542(11) 0.0347(9) -0.0016(8) 0.0036(7) -0.0037(8)
C18 0.0356(9) 0.0542(11) 0.0392(10) -0.0007(8) 0.0053(8) -0.0008(8)
C19 0.0413(10) 0.0586(12) 0.0420(10) -0.0018(9) 0.0078(8) -0.0009(9)
C20 0.0390(10) 0.0505(11) 0.0471(11) 0.0018(8) 0.0116(8) 0.0071(9)
C21 0.0415(11) 0.0609(13) 0.0516(12) 0.0024(10) 0.0072(9) 0.0081(10)
C22 0.0468(13) 0.0740(16) 0.0722(16) -0.0050(12) -0.0071(11) 0.0167(13)
C23 0.0379(12) 0.0804(18) 0.096(2) 0.0040(12) 0.0149(13) 0.0283(16)
C24 0.0539(14) 0.0804(18) 0.089(2) 0.0055(13) 0.0362(14) 0.0086(16)
C25 0.0539(14) 0.0782(16) 0.0645(15) -0.0027(12) 0.0246(11) -0.0050(13)
C26 0.0315(9) 0.0554(11) 0.0351(9) -0.0013(8) 0.0021(7) -0.0016(8)
C27 0.0323(9) 0.0553(12) 0.0488(11) 0.0009(8) -0.0040(8) -0.0101(9)
C28 0.0631(15) 0.0751(16) 0.0582(14) -0.0127(13) -0.0205(12) 0.0074(12)
C29 0.084(2) 0.095(2) 0.083(2) -0.0132(18) -0.0477(17) 0.0046(17)
C30 0.0520(15) 0.089(2) 0.109(2) -0.0128(14) -0.0269(16) -0.0201(18)
C31 0.0566(15) 0.087(2) 0.098(2) -0.0283(14) 0.0074(15) -0.0243(17)
C32 0.0520(13) 0.0787(16) 0.0592(14) -0.0154(12) 0.0031(11) -0.0121(12)
N1 0.0299(7) 0.0523(9) 0.0303(7) -0.0014(6) 0.0009(6) -0.0023(6)
N2 0.0324(8) 0.0645(10) 0.0316(8) -0.0058(7) 0.0017(6) -0.0059(7)
N3 0.0348(8) 0.0659(11) 0.0319(8) -0.0070(8) 0.0045(6) -0.0067(7)
N4 0.0304(7) 0.0496(9) 0.0349(8) -0.0023(7) 0.0030(6) -0.0023(7)
N5 0.0322(8) 0.0646(11) 0.0342(8) -0.0057(7) 0.0027(6) -0.0055(7)
N6 0.0341(8) 0.0878(14) 0.0346(8) -0.0110(9) 0.0028(7) -0.0081(8)
Pd1 0.02574(7) 0.04563(8) 0.03007(7) -0.00040(5) 0.00212(5) -0.00124(5)
S1 0.0344(2) 0.0749(3) 0.0349(2) -0.0119(2) 0.00699(18) -0.0100(2)
S2 0.0275(2) 0.0866(4) 0.0319(2) -0.0068(2) 0.00370(17) -0.0071(2)

loop_
_atom_type_symbol
_atom_type_description
_atom_type_scat_dispersion_real
_atom_type_scat_dispersion_imag
_atom_type_scat_source
C C 0.0033 0.0016 'International Tables Vol C Tables 4.2.6.8 and 6.1.1.4'
H H 0.0000 0.0000 'International Tables Vol C Tables 4.2.6.8 and 6.1.1.4'
N N 0.0061 0.0033 'International Tables Vol C Tables 4.2.6.8 and 6.1.1.4'
Pd Pd -0.9988 1.0072 'International Tables Vol C Tables 4.2.6.8 and 6.1.1.4'
S S 0.1246 0.1234 'International Tables Vol C Tables 4.2.6.8 and 6.1.1.4'

loop_
_geom_angle_atom_site_label_1
_geom_angle_atom_site_label_2
_geom_angle_atom_site_label_3
_geom_angle_site_symmetry_1
_geom_angle_site_symmetry_3
_geom_angle
_geom_angle_publ_flag
N1 C1 C2 . . 126.30(17) ?
N1 C1 H1 . . 116.8 ?
C2 C1 H1 . . 116.8 ?
C3 C2 C1 . . 121.49(18) ?
C3 C2 H2 . . 119.3 ?
C1 C2 H2 . . 119.3 ?
C2 C3 C4 . . 125.73(19) ?
C2 C3 H3 . . 117.1 ?
C4 C3 H3 . . 117.1 ?
C5 C4 C9 . . 118.0(2) ?
C5 C4 C3 . . 122.27(19) ?
C9 C4 C3 . . 119.7(2) ?
C6 C5 C4 . . 120.0(2) ?
C6 C5 H4 . . 120.0 ?
C4 C5 H4 . . 120.0 ?
C7 C6 C5 . . 120.8(3) ?
C7 C6 H5 . . 119.6 ?
C5 C6 H5 . . 119.6 ?
C8 C7 C6 . . 119.9(2) ?
C8 C7 H6 . . 120.1 ?
C6 C7 H6 . . 120.1 ?
C7 C8 C9 . . 120.2(3) ?
C7 C8 H7 . . 119.9 ?
C9 C8 H7 . . 119.9 ?
C8 C9 C4 . . 121.0(3) ?
C8 C9 H8 . . 119.5 ?
C4 C9 H8 . . 119.5 ?
N2 C10 N3 . . 120.03(17) ?
N2 C10 S1 . . 124.91(14) ?
N3 C10 S1 . . 115.06(13) ?
C16 C11 C12 . . 118.73(18) ?
C16 C11 N3 . . 124.58(18) ?
C12 C11 N3 . . 116.68(17) ?
C13 C12 C11 . . 120.6(2) ?
C13 C12 H9 . . 119.7 ?
C11 C12 H9 . . 119.7 ?
C14 C13 C12 . . 120.7(2) ?
C14 C13 H10 . . 119.7 ?
C12 C13 H10 . . 119.7 ?
C13 C14 C15 . . 118.7(2) ?
C13 C14 H11 . . 120.7 ?
C15 C14 H11 . . 120.7 ?
C14 C15 C16 . . 121.6(2) ?
C14 C15 H12 . . 119.2 ?
C16 C15 H12 . . 119.2 ?
C15 C16 C11 . . 119.6(2) ?
C15 C16 H13 . . 120.2 ?
C11 C16 H13 . . 120.2 ?
N4 C17 C18 . . 126.43(17) ?
N4 C17 H14 . . 116.8 ?
C18 C17 H14 . . 116.8 ?
C19 C18 C17 . . 122.63(19) ?
C19 C18 H15 . . 118.7 ?
C17 C18 H15 . . 118.7 ?
C18 C19 C20 . . 126.8(2) ?
C18 C19 H16 . . 116.6 ?
C20 C19 H16 . . 116.6 ?
C21 C20 C25 . . 117.9(2) ?
C21 C20 C19 . . 123.10(18) ?
C25 C20 C19 . . 119.0(2) ?
C22 C21 C20 . . 120.5(2) ?
C22 C21 H17 . . 119.7 ?
C20 C21 H17 . . 119.7 ?
C23 C22 C21 . . 120.9(3) ?
C23 C22 H18 . . 119.6 ?
C21 C22 H18 . . 119.6 ?
C22 C23 C24 . . 119.6(2) ?
C22 C23 H19 . . 120.2 ?
C24 C23 H19 . . 120.2 ?
C23 C24 C25 . . 120.3(2) ?
C23 C24 H20 . . 119.8 ?
C25 C24 H20 . . 119.8 ?
C24 C25 C20 . . 120.8(3) ?
C24 C25 H21 . . 119.6 ?
C20 C25 H21 . . 119.6 ?
N5 C26 N6 . . 119.74(17) ?
N5 C26 S2 . . 125.25(14) ?
N6 C26 S2 . . 115.00(13) ?
C28 C27 C32 . . 119.5(2) ?
C28 C27 N6 . . 116.4(2) ?
C32 C27 N6 . . 123.9(2) ?
C27 C28 C29 . . 120.3(3) ?
C27 C28 H22 . . 119.9 ?
C29 C28 H22 . . 119.9 ?
C30 C29 C28 . . 120.6(3) ?
C30 C29 H23 . . 119.7 ?
C28 C29 H23 . . 119.7 ?
C29 C30 C31 . . 119.7(2) ?
C29 C30 H24 . . 120.2 ?
C31 C30 H24 . . 120.2 ?
C30 C31 C32 . . 120.9(3) ?
C30 C31 H25 . . 119.6 ?
C32 C31 H25 . . 119.6 ?
C31 C32 C27 . . 119.0(2) ?
C31 C32 H26 . . 120.5 ?
C27 C32 H26 . . 120.5 ?
C1 N1 N2 . . 113.95(15) ?
C1 N1 Pd1 . . 124.60(13) ?
N2 N1 Pd1 . . 121.45(11) ?
C10 N2 N1 . . 114.18(15) ?
C10 N3 C11 . . 129.63(16) ?
C10 N3 H27 . . 115.2 ?
C11 N3 H27 . . 115.2 ?
C17 N4 N5 . . 113.40(15) ?
C17 N4 Pd1 . . 125.56(13) ?
N5 N4 Pd1 . . 121.01(11) ?
C26 N5 N4 . . 114.13(15) ?
C26 N6 C27 . . 129.03(17) ?
C26 N6 H28 . . 115.5 ?
C27 N6 H28 . . 115.5 ?
N1 Pd1 N4 . . 178.31(6) ?
N1 Pd1 S2 . . 95.66(4) ?
N4 Pd1 S2 . . 82.94(4) ?
N1 Pd1 S1 . . 82.92(4) ?
N4 Pd1 S1 . . 98.45(4) ?
S2 Pd1 S1 . . 177.57(2) ?
C10 S1 Pd1 . . 95.74(6) ?
C26 S2 Pd1 . . 96.65(6) ?

loop_
_geom_bond_atom_site_label_1
_geom_bond_atom_site_label_2
_geom_bond_site_symmetry_2
_geom_bond_distance
_geom_bond_publ_flag
C1 N1 . 1.300(2) ?
C1 C2 . 1.430(3) ?
C1 H1 . 0.9300 ?
C2 C3 . 1.332(3) ?
C2 H2 . 0.9300 ?
C3 C4 . 1.457(3) ?
C3 H3 . 0.9300 ?
C4 C5 . 1.385(3) ?
C4 C9 . 1.389(3) ?
C5 C6 . 1.380(3) ?
C5 H4 . 0.9300 ?
C6 C7 . 1.374(4) ?
C6 H5 . 0.9300 ?
C7 C8 . 1.349(4) ?
C7 H6 . 0.9300 ?
C8 C9 . 1.383(3) ?
C8 H7 . 0.9300 ?
C9 H8 . 0.9300 ?
C10 N2 . 1.293(2) ?
C10 N3 . 1.362(2) ?
C10 S1 . 1.7520(19) ?
C11 C16 . 1.385(3) ?
C11 C12 . 1.388(3) ?
C11 N3 . 1.413(2) ?
C12 C13 . 1.380(3) ?
C12 H9 . 0.9300 ?
C13 C14 . 1.371(3) ?
C13 H10 . 0.9300 ?
C14 C15 . 1.374(3) ?
C14 H11 . 0.9300 ?
C15 C16 . 1.381(3) ?
C15 H12 . 0.9300 ?
C16 H13 . 0.9300 ?
C17 N4 . 1.291(2) ?
C17 C18 . 1.432(3) ?
C17 H14 . 0.9300 ?
C18 C19 . 1.331(3) ?
C18 H15 . 0.9300 ?
C19 C20 . 1.457(3) ?
C19 H16 . 0.9300 ?
C20 C21 . 1.381(3) ?
C20 C25 . 1.389(3) ?
C21 C22 . 1.380(3) ?
C21 H17 . 0.9300 ?
C22 C23 . 1.361(4) ?
C22 H18 . 0.9300 ?
C23 C24 . 1.363(4) ?
C23 H19 . 0.9300 ?
C24 C25 . 1.380(3) ?
C24 H20 . 0.9300 ?
C25 H21 . 0.9300 ?
C26 N5 . 1.291(2) ?
C26 N6 . 1.363(2) ?
C26 S2 . 1.7328(19) ?
C27 C28 . 1.370(3) ?
C27 C32 . 1.384(3) ?
C27 N6 . 1.410(2) ?
C28 C29 . 1.380(3) ?
C28 H22 . 0.9300 ?
C29 C30 . 1.351(4) ?
C29 H23 . 0.9300 ?
C30 C31 . 1.369(4) ?
C30 H24 . 0.9300 ?
C31 C32 . 1.384(3) ?
C31 H25 . 0.9300 ?
C32 H26 . 0.9300 ?
N1 N2 . 1.390(2) ?
N1 Pd1 . 2.0217(16) ?
N3 H27 . 0.8600 ?
N4 N5 . 1.393(2) ?
N4 Pd1 . 2.0333(16) ?
N6 H28 . 0.8600 ?
Pd1 S2 . 2.2836(9) ?
Pd1 S1 . 2.3016(9) ?

loop_
_geom_hbond_atom_site_label_D
_geom_hbond_atom_site_label_H
_geom_hbond_atom_site_label_A
_geom_hbond_site_symmetry_A
_geom_hbond_distance_DH
_geom_hbond_distance_HA
_geom_hbond_distance_DA
_geom_hbond_angle_DHA
_geom_hbond_publ_flag
C1 H1 S2 . 0.93 2.60 3.230(2) 125.6 yes
C16 H13 N2 . 0.93 2.32 2.887(3) 118.8 yes
C17 H14 S1 . 0.93 2.72 3.355(2) 126.0 yes
C32 H26 N5 . 0.93 2.39 2.911(3) 115.1 yes
N3 H27 S2 4_566 0.86 2.63 3.4805(18) 171.2 yes
N6 H28 S1 4_565 0.86 2.84 3.6554(19) 159.2 yes

loop_
_geom_torsion_atom_site_label_1
_geom_torsion_atom_site_label_2
_geom_torsion_atom_site_label_3
_geom_torsion_atom_site_label_4
_geom_torsion_site_symmetry_1
_geom_torsion_site_symmetry_2
_geom_torsion_site_symmetry_3
_geom_torsion_site_symmetry_4
_geom_torsion
_geom_torsion_publ_flag
N1 C1 C2 C3 . . . . 172.9(2) ?
C1 C2 C3 C4 . . . . -177.50(19) ?
C2 C3 C4 C5 . . . . -17.8(3) ?
C2 C3 C4 C9 . . . . 159.6(2) ?
C9 C4 C5 C6 . . . . -0.8(3) ?
C3 C4 C5 C6 . . . . 176.7(2) ?
C4 C5 C6 C7 . . . . -1.2(4) ?
C5 C6 C7 C8 . . . . 2.0(4) ?
C6 C7 C8 C9 . . . . -0.8(4) ?
C7 C8 C9 C4 . . . . -1.3(4) ?
C5 C4 C9 C8 . . . . 2.0(4) ?
C3 C4 C9 C8 . . . . -175.5(2) ?
C16 C11 C12 C13 . . . . 0.8(3) ?
N3 C11 C12 C13 . . . . -179.92(19) ?
C11 C12 C13 C14 . . . . -0.3(3) ?
C12 C13 C14 C15 . . . . -0.3(4) ?
C13 C14 C15 C16 . . . . 0.4(4) ?
C14 C15 C16 C11 . . . . 0.2(4) ?
C12 C11 C16 C15 . . . . -0.7(3) ?
N3 C11 C16 C15 . . . . -180.0(2) ?
N4 C17 C18 C19 . . . . -174.5(2) ?
C17 C18 C19 C20 . . . . 177.5(2) ?
C18 C19 C20 C21 . . . . 13.0(4) ?
C18 C19 C20 C25 . . . . -166.5(2) ?
C25 C20 C21 C22 . . . . 0.5(3) ?
C19 C20 C21 C22 . . . . -178.9(2) ?
C20 C21 C22 C23 . . . . 0.3(4) ?
C21 C22 C23 C24 . . . . -0.2(4) ?
C22 C23 C24 C25 . . . . -0.8(4) ?
C23 C24 C25 C20 . . . . 1.7(4) ?
C21 C20 C25 C24 . . . . -1.5(4) ?
C19 C20 C25 C24 . . . . 178.0(2) ?
C32 C27 C28 C29 . . . . 1.5(4) ?
N6 C27 C28 C29 . . . . 177.0(3) ?
C27 C28 C29 C30 . . . . -1.1(5) ?
C28 C29 C30 C31 . . . . 0.0(5) ?
C29 C30 C31 C32 . . . . 0.6(5) ?
C30 C31 C32 C27 . . . . -0.1(4) ?
C28 C27 C32 C31 . . . . -0.9(4) ?
N6 C27 C32 C31 . . . . -176.0(2) ?
C2 C1 N1 N2 . . . . -0.7(3) ?
C2 C1 N1 Pd1 . . . . 178.74(16) ?
N3 C10 N2 N1 . . . . 179.95(17) ?
S1 C10 N2 N1 . . . . 0.6(3) ?
C1 N1 N2 C10 . . . . -173.45(18) ?
Pd1 N1 N2 C10 . . . . 7.1(2) ?
N2 C10 N3 C11 . . . . 4.6(3) ?
S1 C10 N3 C11 . . . . -175.92(16) ?
C16 C11 N3 C10 . . . . -18.5(3) ?
C12 C11 N3 C10 . . . . 162.2(2) ?
C18 C17 N4 N5 . . . . -2.1(3) ?
C18 C17 N4 Pd1 . . . . 176.05(16) ?
N6 C26 N5 N4 . . . . -179.31(18) ?
S2 C26 N5 N4 . . . . -0.4(3) ?
C17 N4 N5 C26 . . . . 177.55(18) ?
Pd1 N4 N5 C26 . . . . -0.7(2) ?
N5 C26 N6 C27 . . . . -6.0(4) ?
S2 C26 N6 C27 . . . . 175.02(18) ?
C28 C27 N6 C26 . . . . 160.2(2) ?
C32 C27 N6 C26 . . . . -24.6(4) ?
N2 C10 S1 Pd1 . . . . -6.03(18) ?
N3 C10 S1 Pd1 . . . . 174.54(14) ?
N5 C26 S2 Pd1 . . . . 1.1(2) ?
N6 C26 S2 Pd1 . . . . 179.99(15) ?
